data_2219636
loop_
_publ_author_name
'Li, Fei-Fei'
'Li, Zhi-Gang'
'Deng, Jian-Cheng'
'Xu, Jing-Wei'

_publ_section_title
;
 1,1'-Dimethyl-4,4'-(propane-1,3-diyl)dipyridinium
 tetrabromidocadmate(II)
;
_journal_coeditor_code IS2330
_journal_issue 10
_journal_name_full 'Acta Crystallographica Section E'
_journal_page_first m1317
_journal_paper_doi 10.1107/S1600536808030092
_journal_volume 64
_journal_year 2008
_chemical_formula_iupac '(C15 H20 N2) [Cd Br4]'
_chemical_formula_moiety 'C15 H20 N2 2+, Br4 Cd 2-'
_chemical_formula_sum 'C15 H20 Br4 Cd N2'
_chemical_formula_weight 660.37
_chemical_name_systematic
;
1,1'-Dimethyl-4,4'-(propane-1,3-diyl)dipyridinium tetrabromidocadmate(II)
;
_space_group_IT_number 14
_symmetry_cell_setting monoclinic
_symmetry_space_group_name_Hall '-P 2ybc'
_symmetry_space_group_name_H-M 'P 1 21/c 1'
_atom_sites_solution_hydrogens geom
_atom_sites_solution_primary direct
_atom_sites_solution_secondary difmap
_cell_angle_alpha 90.00
_cell_angle_beta 105.171(3)
_cell_angle_gamma 90.00
_cell_formula_units_Z 4
_cell_length_a 15.422(2)
_cell_length_b 15.382(2)
_cell_length_c 8.9885(14)
_cell_measurement_reflns_used 1386
_cell_measurement_temperature 293(2)
_cell_measurement_theta_max 19.45
_cell_measurement_theta_min 2.65
_cell_volume 2058.0(5)
_computing_cell_refinement 'SAINT-Plus (Bruker, 2003)'
_computing_data_collection 'SMART (Bruker, 1998)'
_computing_data_reduction 'SAINT-Plus (Bruker, 2003)'
_computing_molecular_graphics 'SHELXTL (Sheldrick, 2008)'
_computing_publication_material 'SHELXTL (Sheldrick, 2008)'
_computing_structure_refinement 'SHELXL97 (Sheldrick, 2008)'
_computing_structure_solution 'SHELXS97 (Sheldrick, 2008)'
_diffrn_ambient_temperature 293(2)
_diffrn_measured_fraction_theta_full 0.995
_diffrn_measured_fraction_theta_max 0.995
_diffrn_measurement_device_type 'Bruker APEX CCD area-detector'
_diffrn_measurement_method '\f and \w'
_diffrn_radiation_monochromator graphite
_diffrn_radiation_source 'fine-focus sealed tube'
_diffrn_radiation_type MoK\a
_diffrn_radiation_wavelength 0.71073
_diffrn_reflns_av_R_equivalents 0.0661
_diffrn_reflns_av_sigmaI/netI 0.0897
_diffrn_reflns_limit_h_max 18
_diffrn_reflns_limit_h_min -19
_diffrn_reflns_limit_k_max 18
_diffrn_reflns_limit_k_min -19
_diffrn_reflns_limit_l_max 5
_diffrn_reflns_limit_l_min -11
_diffrn_reflns_number 11428
_diffrn_reflns_theta_full 26.08
_diffrn_reflns_theta_max 26.08
_diffrn_reflns_theta_min 1.90
_exptl_absorpt_coefficient_mu 8.825
_exptl_absorpt_correction_T_max 0.3794
_exptl_absorpt_correction_T_min 0.1476
_exptl_absorpt_correction_type multi-scan
_exptl_absorpt_process_details '(<i>SADABS</i>; Sheldrick, 2003)'
_exptl_crystal_colour white
_exptl_crystal_density_diffrn 2.131
_exptl_crystal_density_method 'not measured'
_exptl_crystal_description block
_exptl_crystal_F_000 1248
_exptl_crystal_size_max 0.28
_exptl_crystal_size_mid 0.19
_exptl_crystal_size_min 0.11
_refine_diff_density_max 1.228
_refine_diff_density_min -0.422
_refine_ls_extinction_method none
_refine_ls_goodness_of_fit_ref 1.009
_refine_ls_hydrogen_treatment constr
_refine_ls_matrix_type full
_refine_ls_number_parameters 201
_refine_ls_number_reflns 4042
_refine_ls_number_restraints 0
_refine_ls_restrained_S_all 1.009
_refine_ls_R_factor_all 0.1165
_refine_ls_R_factor_gt 0.0530
_refine_ls_shift/su_max 0.003
_refine_ls_shift/su_mean 0.000
_refine_ls_structure_factor_coef Fsqd
_refine_ls_weighting_details 'calc w=1/[\s^2^(Fo^2^)+(0.0341P)^2^+0.3024P] where P=(Fo^2^+2Fc^2^)/3'
_refine_ls_weighting_scheme calc
_refine_ls_wR_factor_gt 0.0954
_refine_ls_wR_factor_ref 0.1117
_reflns_number_gt 2181
_reflns_number_total 4042
_reflns_threshold_expression I>2\s(I)
_cod_data_source_file is2330.cif
_cod_data_source_block I
_cod_depositor_comments
;
The following automatic conversions were performed:
'_symmetry_cell_setting' value 'Monoclinic' changed to 'monoclinic'
according to '/home/saulius/struct/CIF-dictionaries/cif_core.dic'
dictionary named 'cif_core.dic' version 2.4.1 from 2010-06-29.

Automatic conversion script
Id: cif_fix_enum 1527 2010-12-29 10:47:43Z saulius 

The following automatic conversions were performed:

'_symmetry_cell_setting' value 'Monoclinic' changed to 'monoclinic'
according to /home/saulius/struct/CIF-dictionaries/cif_core.dic
dictionary named 'cif_core.dic' version 2.4.1 from 2010-06-29.

Automatic conversion script
Id: cif_fix_values 1715 2011-07-08 13:25:40Z adriana 
;
_cod_original_sg_symbol_H-M 'P 21/c'
_cod_database_code 2219636
_cod_database_fobs_code 2219636

loop_
_symmetry_equiv_pos_as_xyz
'x, y, z'
'-x, y+1/2, -z+1/2'
'-x, -y, -z'
'x, -y-1/2, z-1/2'

loop_
_atom_site_type_symbol
_atom_site_label
_atom_site_fract_x
_atom_site_fract_y
_atom_site_fract_z
_atom_site_U_iso_or_equiv
_atom_site_adp_type
_atom_site_calc_flag
_atom_site_refinement_flags
_atom_site_occupancy
Cd Cd 0.24235(4) 0.02630(4) 0.65224(8) 0.0576(2) Uani d . 1
Br Br1 0.36144(6) 0.00463(5) 0.49814(12) 0.0704(3) Uani d . 1
Br Br2 0.32230(7) 0.00571(6) 0.94342(11) 0.0768(3) Uani d . 1
Br Br3 0.17908(7) 0.18161(6) 0.59855(12) 0.0768(3) Uani d . 1
Br Br4 0.11503(7) -0.08446(7) 0.58003(13) 0.0872(4) Uani d . 1
N N1 0.5535(4) 0.7487(5) 0.6414(8) 0.0596(19) Uani d . 1
N N2 -0.0832(5) 0.6007(4) 0.4141(8) 0.0561(18) Uani d . 1
C C1 0.6335(6) 0.7530(6) 0.5741(13) 0.090(3) Uani d . 1
H H1A 0.6335 0.8077 0.5227 0.135 Uiso calc R 1
H H1B 0.6301 0.7065 0.5016 0.135 Uiso calc R 1
H H1C 0.6878 0.7475 0.6553 0.135 Uiso calc R 1
C C2 0.5137(6) 0.8200(5) 0.6755(11) 0.069(3) Uani d . 1
H H2 0.5361 0.8743 0.6591 0.083 Uiso calc R 1
C C3 0.4410(6) 0.8150(5) 0.7338(10) 0.064(2) Uani d . 1
H H3 0.4151 0.8658 0.7584 0.077 Uiso calc R 1
C C4 0.4045(5) 0.7344(5) 0.7575(9) 0.051(2) Uani d . 1
C C5 0.4487(6) 0.6626(5) 0.7242(9) 0.058(2) Uani d . 1
H H5 0.4286 0.6075 0.7420 0.070 Uiso calc R 1
C C6 0.5217(5) 0.6701(5) 0.6652(10) 0.064(2) Uani d . 1
H H6 0.5496 0.6203 0.6414 0.077 Uiso calc R 1
C C7 0.3210(5) 0.7281(5) 0.8100(10) 0.061(2) Uani d . 1
H H7A 0.3059 0.7850 0.8426 0.073 Uiso calc R 1
H H7B 0.3309 0.6891 0.8977 0.073 Uiso calc R 1
C C8 0.2434(5) 0.6944(5) 0.6807(10) 0.063(2) Uani d . 1
H H8A 0.2598 0.6388 0.6449 0.076 Uiso calc R 1
H H8B 0.2319 0.7348 0.5949 0.076 Uiso calc R 1
C C9 0.1586(6) 0.6836(6) 0.7355(10) 0.070(3) Uani d . 1
H H9A 0.1716 0.6427 0.8206 0.083 Uiso calc R 1
H H9B 0.1453 0.7391 0.7757 0.083 Uiso calc R 1
C C10 0.0753(5) 0.6531(5) 0.6192(10) 0.048(2) Uani d . 1
C C11 -0.0041(6) 0.6486(5) 0.6605(11) 0.064(2) Uani d . 1
H H11 -0.0055 0.6634 0.7601 0.076 Uiso calc R 1
C C12 -0.0813(6) 0.6226(5) 0.5567(11) 0.063(2) Uani d . 1
H H12 -0.1342 0.6202 0.5877 0.075 Uiso calc R 1
C C13 -0.0069(6) 0.6036(5) 0.3678(10) 0.062(2) Uani d . 1
H H13 -0.0074 0.5884 0.2674 0.075 Uiso calc R 1
C C14 0.0719(6) 0.6293(5) 0.4708(11) 0.061(2) Uani d . 1
H H14 0.1245 0.6305 0.4385 0.073 Uiso calc R 1
C C15 -0.1667(6) 0.5751(6) 0.3004(11) 0.078(3) Uani d . 1
H H15A -0.2122 0.5625 0.3526 0.117 Uiso calc R 1
H H15B -0.1558 0.5244 0.2457 0.117 Uiso calc R 1
H H15C -0.1867 0.6219 0.2288 0.117 Uiso calc R 1

loop_
_atom_site_aniso_label
_atom_site_aniso_U_11
_atom_site_aniso_U_22
_atom_site_aniso_U_33
_atom_site_aniso_U_12
_atom_site_aniso_U_13
_atom_site_aniso_U_23
Cd 0.0653(4) 0.0532(4) 0.0608(4) 0.0054(3) 0.0283(3) 0.0055(3)
Br1 0.0749(6) 0.0653(5) 0.0857(7) 0.0108(4) 0.0469(6) 0.0137(5)
Br2 0.0856(7) 0.0841(6) 0.0634(7) 0.0073(5) 0.0244(6) 0.0206(5)
Br3 0.0986(7) 0.0574(5) 0.0807(7) 0.0206(5) 0.0345(6) 0.0085(5)
Br4 0.0920(7) 0.0907(7) 0.0933(8) -0.0277(6) 0.0496(7) -0.0219(6)
N1 0.048(4) 0.063(5) 0.064(5) -0.004(4) 0.008(4) 0.015(4)
N2 0.064(5) 0.054(4) 0.054(5) 0.001(3) 0.022(4) 0.004(4)
C1 0.072(6) 0.083(7) 0.117(9) -0.013(5) 0.027(7) 0.013(6)
C2 0.075(6) 0.047(5) 0.089(8) 0.004(5) 0.029(6) 0.018(5)
C3 0.074(6) 0.054(5) 0.067(7) 0.005(5) 0.023(5) 0.001(5)
C4 0.055(5) 0.051(5) 0.042(5) -0.005(4) 0.008(4) 0.004(4)
C5 0.076(6) 0.040(5) 0.064(6) -0.013(4) 0.027(5) -0.009(4)
C6 0.065(6) 0.055(5) 0.075(7) -0.007(4) 0.020(5) 0.000(5)
C7 0.067(6) 0.058(5) 0.062(6) -0.003(4) 0.022(5) 0.002(5)
C8 0.071(6) 0.063(5) 0.062(7) -0.006(5) 0.029(5) 0.005(5)
C9 0.079(6) 0.076(6) 0.056(6) -0.009(5) 0.021(6) 0.001(5)
C10 0.059(5) 0.047(4) 0.045(5) 0.003(4) 0.028(5) 0.008(4)
C11 0.069(6) 0.073(6) 0.055(6) 0.008(5) 0.026(6) -0.006(5)
C12 0.064(6) 0.075(6) 0.058(7) 0.011(5) 0.032(6) 0.003(5)
C13 0.074(6) 0.069(5) 0.052(6) -0.006(5) 0.031(6) 0.000(5)
C14 0.053(6) 0.074(6) 0.067(7) -0.008(4) 0.033(5) -0.006(5)
C15 0.075(6) 0.086(7) 0.068(7) -0.006(5) 0.009(6) 0.006(6)

loop_
_atom_type_symbol
_atom_type_description
_atom_type_scat_dispersion_real
_atom_type_scat_dispersion_imag
_atom_type_scat_source
C C 0.0033 0.0016 'International Tables Vol C Tables 4.2.6.8 and 6.1.1.4'
H H 0.0000 0.0000 'International Tables Vol C Tables 4.2.6.8 and 6.1.1.4'
N N 0.0061 0.0033 'International Tables Vol C Tables 4.2.6.8 and 6.1.1.4'
Br Br -0.2901 2.4595 'International Tables Vol C Tables 4.2.6.8 and 6.1.1.4'
Cd Cd -0.8075 1.2024 'International Tables Vol C Tables 4.2.6.8 and 6.1.1.4'

loop_
_geom_angle_atom_site_label_1
_geom_angle_atom_site_label_2
_geom_angle_atom_site_label_3
_geom_angle
Br4 Cd Br3 110.04(4)
Br4 Cd Br1 112.55(4)
Br3 Cd Br1 107.77(4)
Br4 Cd Br2 107.75(4)
Br3 Cd Br2 110.93(4)
Br1 Cd Br2 107.80(4)
C2 N1 C6 119.8(8)
C2 N1 C1 122.0(7)
C6 N1 C1 118.3(8)
C12 N2 C13 119.6(8)
C12 N2 C15 122.4(8)
C13 N2 C15 118.0(8)
N1 C1 H1A 109.5
N1 C1 H1B 109.5
H1A C1 H1B 109.5
N1 C1 H1C 109.5
H1A C1 H1C 109.5
H1B C1 H1C 109.5
N1 C2 C3 121.2(8)
N1 C2 H2 119.4
C3 C2 H2 119.4
C2 C3 C4 121.0(8)
C2 C3 H3 119.5
C4 C3 H3 119.5
C5 C4 C3 115.9(7)
C5 C4 C7 122.6(7)
C3 C4 C7 121.5(8)
C4 C5 C6 121.5(7)
C4 C5 H5 119.2
C6 C5 H5 119.2
N1 C6 C5 120.6(8)
N1 C6 H6 119.7
C5 C6 H6 119.7
C4 C7 C8 110.6(7)
C4 C7 H7A 109.5
C8 C7 H7A 109.5
C4 C7 H7B 109.5
C8 C7 H7B 109.5
H7A C7 H7B 108.1
C7 C8 C9 111.1(7)
C7 C8 H8A 109.4
C9 C8 H8A 109.4
C7 C8 H8B 109.4
C9 C8 H8B 109.4
H8A C8 H8B 108.0
C10 C9 C8 117.3(7)
C10 C9 H9A 108.0
C8 C9 H9A 108.0
C10 C9 H9B 108.0
C8 C9 H9B 108.0
H9A C9 H9B 107.2
C14 C10 C11 116.1(8)
C14 C10 C9 124.7(8)
C11 C10 C9 119.2(8)
C12 C11 C10 120.7(8)
C12 C11 H11 119.7
C10 C11 H11 119.7
N2 C12 C11 122.2(8)
N2 C12 H12 118.9
C11 C12 H12 118.9
N2 C13 C14 119.3(8)
N2 C13 H13 120.4
C14 C13 H13 120.4
C10 C14 C13 122.2(8)
C10 C14 H14 118.9
C13 C14 H14 118.9
N2 C15 H15A 109.5
N2 C15 H15B 109.5
H15A C15 H15B 109.5
N2 C15 H15C 109.5
H15A C15 H15C 109.5
H15B C15 H15C 109.5

loop_
_geom_bond_atom_site_label_1
_geom_bond_atom_site_label_2
_geom_bond_distance
Cd Br4 2.5520(11)
Cd Br3 2.5779(11)
Cd Br1 2.5951(11)
Cd Br2 2.6041(12)
N1 C2 1.332(10)
N1 C6 1.342(9)
N1 C1 1.512(11)
N2 C12 1.318(10)
N2 C13 1.347(10)
N2 C15 1.473(10)
C1 H1A 0.9600
C1 H1B 0.9600
C1 H1C 0.9600
C2 C3 1.359(11)
C2 H2 0.9300
C3 C4 1.401(10)
C3 H3 0.9300
C4 C5 1.371(10)
C4 C7 1.486(10)
C5 C6 1.370(11)
C5 H5 0.9300
C6 H6 0.9300
C7 C8 1.524(10)
C7 H7A 0.9700
C7 H7B 0.9700
C8 C9 1.522(10)
C8 H8A 0.9700
C8 H8B 0.9700
C9 C10 1.503(11)
C9 H9A 0.9700
C9 H9B 0.9700
C10 C14 1.370(10)
C10 C11 1.373(10)
C11 C12 1.365(11)
C11 H11 0.9300
C12 H12 0.9300
C13 C14 1.380(11)
C13 H13 0.9300
C14 H14 0.9300
C15 H15A 0.9600
C15 H15B 0.9600
C15 H15C 0.9600
